data_2021150
loop_
_publ_author_name
'Karthikeyan, Ammasai'
'Zeller, Matthias'
'Thomas Muthiah, Packianathan'

_publ_section_title
;
 Supramolecular architectures in metal(II) (Cd/Zn) halide/nitrate
 complexes of cytosine/5-fluorocytosine
;
_journal_coeditor_code QS3072
_journal_issue 7
_journal_name_full 'Acta Crystallographica Section C'
_journal_page_first
;
;
_journal_paper_doi 10.1107/S2053229618007672
_journal_volume 74
_journal_year 2018
_chemical_formula_iupac '[Cd I2 (C4 H5 N3 O1)2]'
_chemical_formula_moiety 'C8 H10 Cd I2 N6 O2'
_chemical_formula_sum 'C8 H10 Cd I2 N6 O2'
_chemical_formula_weight 588.42
_chemical_name_common
;
Bis(cytosine)diiodidocadmium(II)
;
_chemical_name_systematic
;
Bis(4-amino-1,2-dihydropyrimidin-2-one-\k<i>N</i>^3^)diiodidocadmium(II)
;
_space_group_crystal_system triclinic
_space_group_IT_number 2
_space_group_name_Hall '-P 1'
_space_group_name_H-M_alt 'P -1'
_symmetry_space_group_name_Hall '-P 1'
_symmetry_space_group_name_H-M 'P -1'
_atom_sites_solution_hydrogens geom
_atom_sites_solution_primary direct
_atom_sites_solution_secondary difmap
_audit_creation_method SHELXL-2018/1
_cell_angle_alpha 89.1090(13)
_cell_angle_beta 74.2345(13)
_cell_angle_gamma 87.4815(13)
_cell_formula_units_Z 2
_cell_length_a 7.2911(3)
_cell_length_b 8.1724(3)
_cell_length_c 12.5766(5)
_cell_measurement_reflns_used 9533
_cell_measurement_temperature 100(2)
_cell_measurement_theta_max 33.2760
_cell_measurement_theta_min 2.9055
_cell_volume 720.49(5)
_computing_cell_refinement
;
SAINT (Bruker, 2014)
;
_computing_data_collection
;
APEX2 (Bruker, 2014)
;
_computing_data_reduction
;
SAINT (Bruker, 2014)
;
_computing_molecular_graphics
;
<i>ORTEP-3</i> (Farrugia, 2012),
PLATON (Spek, 2009) and Mercury (Macrae <i>et al.</i>, 2008)
;
_computing_publication_material
;
PLATON (Spek, 2009) and publCIF (Westrip (2010)
;
_computing_structure_refinement
;
SHELXL2018 (Sheldrick, 2015) and
shelXle (H\"ubschle <i>et al.</i>,  2011)
;
_computing_structure_solution
;
SHELXS97 (Sheldrick, 2008)
;
_diffrn_ambient_temperature 100(2)
_diffrn_measured_fraction_theta_full 0.986
_diffrn_measured_fraction_theta_max 0.825
_diffrn_measurement_device_type 'Bruker D8 Quest CMOS'
_diffrn_measurement_method 'omega and phi scans'
_diffrn_radiation_monochromator 'laterally graded multilayer (Goebel) mirror'
_diffrn_radiation_type MoK\a
_diffrn_radiation_wavelength 0.71073
_diffrn_reflns_av_R_equivalents 0.0218
_diffrn_reflns_limit_h_max 10
_diffrn_reflns_limit_h_min -10
_diffrn_reflns_limit_k_max 12
_diffrn_reflns_limit_k_min -10
_diffrn_reflns_limit_l_max 17
_diffrn_reflns_limit_l_min -17
_diffrn_reflns_number 13024
_diffrn_reflns_theta_full 25.000
_diffrn_reflns_theta_max 33.276
_diffrn_reflns_theta_min 2.905
_exptl_absorpt_coefficient_mu 5.807
_exptl_absorpt_correction_T_max 0.7466
_exptl_absorpt_correction_T_min 0.5530
_exptl_absorpt_correction_type multi-scan
_exptl_absorpt_process_details
;
(APEX2; Bruker, 2014)
;
_exptl_crystal_colour colourless
_exptl_crystal_density_diffrn 2.712
_exptl_crystal_description needle
_exptl_crystal_F_000 540
_exptl_crystal_size_max 0.370
_exptl_crystal_size_mid 0.160
_exptl_crystal_size_min 0.090
_refine_diff_density_max 1.676
_refine_diff_density_min -0.947
_refine_ls_extinction_method none
_refine_ls_goodness_of_fit_ref 1.126
_refine_ls_hydrogen_treatment constr
_refine_ls_matrix_type full
_refine_ls_number_parameters 172
_refine_ls_number_reflns 4587
_refine_ls_number_restraints 0
_refine_ls_restrained_S_all 1.126
_refine_ls_R_factor_all 0.0266
_refine_ls_R_factor_gt 0.0213
_refine_ls_shift/su_max 0.001
_refine_ls_shift/su_mean 0.000
_refine_ls_structure_factor_coef Fsqd
_refine_ls_weighting_details 'w=1/[\s^2^(Fo^2^)+(0.0077P)^2^+1.3973P] where P=(Fo^2^+2Fc^2^)/3'
_refine_ls_weighting_scheme calc
_refine_ls_wR_factor_gt 0.0412
_refine_ls_wR_factor_ref 0.0430
_reflns_number_gt 4155
_reflns_number_total 4587
_reflns_threshold_expression 'I > 2\s(I)'
_cod_data_source_file qs3072sup1.cif
_cod_data_source_block I
_cod_database_code 2021150
_shelx_space_group_comment
;
The symmetry employed for this shelxl refinement is uniquely defined
by the following loop, which should always be used as a source of
symmetry information in preference to the above space-group names.
They are only intended as comments.
;
_shelx_estimated_absorpt_t_min 0.222
_shelx_estimated_absorpt_t_max 0.623

loop_
_space_group_symop_operation_xyz
'x, y, z'
'-x, -y, -z'

loop_
_atom_site_type_symbol
_atom_site_label
_atom_site_fract_x
_atom_site_fract_y
_atom_site_fract_z
_atom_site_U_iso_or_equiv
_atom_site_adp_type
_atom_site_calc_flag
_atom_site_occupancy
Cd Cd1 0.87609(2) 0.14376(2) 0.25161(2) 0.01134(4) Uani d 1
I I1 0.59773(2) -0.08383(2) 0.32498(2) 0.01195(4) Uani d 1
I I2 1.19156(2) -0.03888(2) 0.12852(2) 0.01322(4) Uani d 1
N N1A 0.6998(3) 0.4253(3) 0.55241(17) 0.0123(4) Uani d 1
H H1A 0.597896 0.490643 0.575526 0.015 Uiso calc 1
C C2A 0.7324(3) 0.3487(3) 0.4521(2) 0.0117(4) Uani d 1
N N3A 0.8938(3) 0.2502(3) 0.41526(17) 0.0114(4) Uani d 1
C C4A 1.0176(3) 0.2304(3) 0.4772(2) 0.0125(4) Uani d 1
C C5A 0.9823(4) 0.3063(3) 0.5830(2) 0.0146(5) Uani d 1
H H5A 1.067887 0.289855 0.627581 0.017 Uiso calc 1
C C6A 0.8214(3) 0.4025(3) 0.6166(2) 0.0134(5) Uani d 1
H H6A 0.793117 0.454991 0.686397 0.016 Uiso calc 1
O O2A 0.6180(3) 0.3681(2) 0.39503(15) 0.0166(4) Uani d 1
N N4A 1.1756(3) 0.1376(3) 0.43696(19) 0.0181(4) Uani d 1
H H4A1 1.196418 0.091394 0.371784 0.022 Uiso calc 1
H H4A2 1.259135 0.122467 0.475598 0.022 Uiso calc 1
N N1B 0.8966(3) 0.6204(3) 0.10750(17) 0.0129(4) Uani d 1
H H1B 0.988684 0.690227 0.094725 0.016 Uiso calc 1
C C2B 0.9299(3) 0.4654(3) 0.14446(19) 0.0117(4) Uani d 1
N N3B 0.7903(3) 0.3547(3) 0.15504(17) 0.0111(4) Uani d 1
C C4B 0.6194(3) 0.4022(3) 0.13944(19) 0.0111(4) Uani d 1
C C5B 0.5835(4) 0.5642(3) 0.1052(2) 0.0133(4) Uani d 1
H H5B 0.463915 0.597020 0.093426 0.016 Uiso calc 1
C C6B 0.7259(4) 0.6697(3) 0.0900(2) 0.0141(5) Uani d 1
H H6B 0.707055 0.778935 0.066931 0.017 Uiso calc 1
O O2B 1.0812(2) 0.4267(2) 0.16726(15) 0.0145(3) Uani d 1
N N4B 0.4832(3) 0.2937(3) 0.15711(19) 0.0155(4) Uani d 1
H H4B1 0.505380 0.193509 0.178498 0.019 Uiso calc 1
H H4B2 0.371092 0.322259 0.147417 0.019 Uiso calc 1

loop_
_atom_site_aniso_label
_atom_site_aniso_U_11
_atom_site_aniso_U_22
_atom_site_aniso_U_33
_atom_site_aniso_U_12
_atom_site_aniso_U_13
_atom_site_aniso_U_23
Cd1 0.01133(8) 0.01104(8) 0.01197(8) 0.00050(6) -0.00382(6) -0.00056(6)
I1 0.00921(7) 0.01284(8) 0.01333(7) -0.00011(5) -0.00230(5) -0.00055(5)
I2 0.00990(7) 0.01115(8) 0.01762(8) -0.00074(5) -0.00193(5) -0.00161(5)
N1A 0.0104(9) 0.0144(10) 0.0117(9) 0.0021(7) -0.0028(7) -0.0022(8)
C2A 0.0105(10) 0.0129(11) 0.0117(11) 0.0006(8) -0.0028(8) -0.0010(8)
N3A 0.0111(9) 0.0102(9) 0.0123(9) 0.0018(7) -0.0026(7) -0.0003(7)
C4A 0.0094(10) 0.0123(11) 0.0149(11) 0.0002(8) -0.0022(8) 0.0006(9)
C5A 0.0141(11) 0.0167(12) 0.0138(11) 0.0008(9) -0.0054(9) -0.0025(9)
C6A 0.0136(11) 0.0153(12) 0.0118(11) -0.0021(9) -0.0043(9) 0.0003(9)
O2A 0.0149(8) 0.0196(10) 0.0163(9) 0.0062(7) -0.0066(7) -0.0050(7)
N4A 0.0131(10) 0.0221(12) 0.0194(11) 0.0073(8) -0.0060(8) -0.0048(9)
N1B 0.0142(10) 0.0110(10) 0.0130(10) -0.0033(7) -0.0024(8) 0.0003(7)
C2B 0.0120(10) 0.0120(11) 0.0100(10) -0.0018(8) -0.0011(8) -0.0021(8)
N3B 0.0099(9) 0.0118(10) 0.0116(9) -0.0013(7) -0.0028(7) -0.0004(7)
C4B 0.0110(10) 0.0134(11) 0.0095(10) -0.0007(8) -0.0034(8) -0.0005(8)
C5B 0.0145(11) 0.0142(12) 0.0121(11) 0.0026(9) -0.0054(9) -0.0009(9)
C6B 0.0199(12) 0.0117(11) 0.0108(11) 0.0019(9) -0.0046(9) -0.0019(8)
O2B 0.0122(8) 0.0160(9) 0.0162(8) -0.0011(6) -0.0051(7) -0.0015(7)
N4B 0.0119(9) 0.0147(11) 0.0218(11) -0.0025(8) -0.0076(8) 0.0037(8)

loop_
_atom_type_symbol
_atom_type_description
_atom_type_scat_dispersion_real
_atom_type_scat_dispersion_imag
_atom_type_scat_source
C C 0.0033 0.0016 'International Tables Vol C Tables 4.2.6.8 and 6.1.1.4'
H H 0.0000 0.0000 'International Tables Vol C Tables 4.2.6.8 and 6.1.1.4'
Cd Cd -0.8075 1.2024 'International Tables Vol C Tables 4.2.6.8 and 6.1.1.4'
I I -0.4742 1.8119 'International Tables Vol C Tables 4.2.6.8 and 6.1.1.4'
N N 0.0061 0.0033 'International Tables Vol C Tables 4.2.6.8 and 6.1.1.4'
O O 0.0106 0.0060 'International Tables Vol C Tables 4.2.6.8 and 6.1.1.4'

loop_
_geom_angle_atom_site_label_1
_geom_angle_atom_site_label_2
_geom_angle_atom_site_label_3
_geom_angle
N3B Cd1 N3A 106.32(7)
N3B Cd1 I1 114.42(5)
N3A Cd1 I1 101.10(5)
N3B Cd1 I2 112.72(5)
N3A Cd1 I2 117.58(5)
I1 Cd1 I2 104.413(8)
C6A N1A C2A 121.5(2)
C6A N1A H1A 119.3
C2A N1A H1A 119.3
O2A C2A N3A 120.2(2)
O2A C2A N1A 120.8(2)
N3A C2A N1A 119.0(2)
C4A N3A C2A 119.9(2)
C4A N3A Cd1 134.33(16)
C2A N3A Cd1 105.75(15)
N4A C4A N3A 118.0(2)
N4A C4A C5A 120.5(2)
N3A C4A C5A 121.5(2)
C6A C5A C4A 117.0(2)
C6A C5A H5A 121.5
C4A C5A H5A 121.5
C5A C6A N1A 121.2(2)
C5A C6A H6A 119.4
N1A C6A H6A 119.4
C4A N4A H4A1 120.0
C4A N4A H4A2 120.0
H4A1 N4A H4A2 120.0
C6B N1B C2B 122.3(2)
C6B N1B H1B 118.8
C2B N1B H1B 118.8
O2B C2B N3B 120.9(2)
O2B C2B N1B 121.3(2)
N3B C2B N1B 117.8(2)
C4B N3B C2B 120.3(2)
C4B N3B Cd1 131.29(16)
C2B N3B Cd1 105.05(15)
N4B C4B N3B 118.6(2)
N4B C4B C5B 120.0(2)
N3B C4B C5B 121.4(2)
C6B C5B C4B 117.5(2)
C6B C5B H5B 121.3
C4B C5B H5B 121.3
C5B C6B N1B 120.4(2)
C5B C6B H6B 119.8
N1B C6B H6B 119.8
C4B N4B H4B1 120.0
C4B N4B H4B2 120.0
H4B1 N4B H4B2 120.0

loop_
_geom_bond_atom_site_label_1
_geom_bond_atom_site_label_2
_geom_bond_distance
Cd1 N3B 2.256(2)
Cd1 N3A 2.285(2)
Cd1 I1 2.7732(2)
Cd1 I2 2.7839(2)
N1A C6A 1.357(3)
N1A C2A 1.375(3)
N1A H1A 0.8800
C2A O2A 1.243(3)
C2A N3A 1.371(3)
N3A C4A 1.346(3)
C4A N4A 1.333(3)
C4A C5A 1.430(3)
C5A C6A 1.354(4)
C5A H5A 0.9500
C6A H6A 0.9500
N4A H4A1 0.8800
N4A H4A2 0.8800
N1B C6B 1.365(3)
N1B C2B 1.377(3)
N1B H1B 0.8800
C2B O2B 1.240(3)
C2B N3B 1.369(3)
N3B C4B 1.353(3)
C4B N4B 1.331(3)
C4B C5B 1.421(3)
C5B C6B 1.350(4)
C5B H5B 0.9500
C6B H6B 0.9500
N4B H4B1 0.8800
N4B H4B2 0.8800

loop_
_geom_hbond_atom_site_label_D
_geom_hbond_atom_site_label_H
_geom_hbond_atom_site_label_A
_geom_hbond_site_symmetry_A
_geom_hbond_distance_DH
_geom_hbond_distance_HA
_geom_hbond_distance_DA
_geom_hbond_angle_DHA
N1A H1A O2A 2_666 0.88 1.87 2.741(3) 172.0
N1B H1B I2 1_565 0.88 2.82 3.648(2) 158.0
N4A H4A2 I1 2_756 0.88 2.97 3.804(2) 158.0
N4B H4B2 O2B 1_455 0.88 2.20 3.051(3) 164.0

loop_
_geom_torsion_atom_site_label_1
_geom_torsion_atom_site_label_2
_geom_torsion_atom_site_label_3
_geom_torsion_atom_site_label_4
_geom_torsion
C6A N1A C2A O2A 178.6(2)
C6A N1A C2A N3A -1.6(4)
O2A C2A N3A C4A 179.6(2)
N1A C2A N3A C4A -0.2(3)
O2A C2A N3A Cd1 -2.7(3)
N1A C2A N3A Cd1 177.48(18)
C2A N3A C4A N4A -178.1(2)
Cd1 N3A C4A N4A 5.1(4)
C2A N3A C4A C5A 1.9(4)
Cd1 N3A C4A C5A -174.99(18)
N4A C4A C5A C6A 178.1(2)
N3A C4A C5A C6A -1.8(4)
C4A C5A C6A N1A 0.0(4)
C2A N1A C6A C5A 1.7(4)
C6B N1B C2B O2B -174.9(2)
C6B N1B C2B N3B 5.3(3)
O2B C2B N3B C4B 174.1(2)
N1B C2B N3B C4B -6.1(3)
O2B C2B N3B Cd1 12.4(3)
N1B C2B N3B Cd1 -167.72(17)
C2B N3B C4B N4B -175.9(2)
Cd1 N3B C4B N4B -19.7(3)
C2B N3B C4B C5B 3.9(3)
Cd1 N3B C4B C5B 160.09(18)
N4B C4B C5B C6B 179.1(2)
N3B C4B C5B C6B -0.7(4)
C4B C5B C6B N1B -0.1(4)
C2B N1B C6B C5B -2.2(4)

_cod_database_fobs_code 2021150
